data_4325762
loop_
_publ_author_name
'Eugeny P. Ivakhnenko'
'Andrey G. Starikov'
'Vladimir I. Minkin'
'Konstantin A. Lyssenko'
'Mikhail Yu. Antipin'
'Vladimir I. Simakov'
'Mikhail S. Korobov'
'Gennady S. Borodkin'
'Pavel A. Knyazev'

_publ_section_title
;
 Synthesis, Molecular and Electronic Structures of Six-Coordinate
 Transition Metal (Mn, Fe, Co, Ni, Cu, and Zn) Complexes with Redox-Active
 9-Hydroxyphenoxazin-1-one Ligands
;
_journal_name_full 'Inorganic Chemistry'
_journal_page_first 7022
_journal_page_last 7032
_journal_paper_doi 10.1021/ic2004062
_journal_volume 50
_journal_year 2011
_chemical_formula_moiety 'C56 H76 N2 Ni O6, 6(C6 H6)'
_chemical_formula_sum 'C92 H112 N2 Ni O6'
_chemical_formula_weight 1400.55
_chemical_name_systematic
; 
 ? 
;
_space_group_IT_number 60
_symmetry_cell_setting orthorhombic
_symmetry_space_group_name_Hall '-P 2n 2ab'
_symmetry_space_group_name_H-M 'P b c n'
_atom_sites_solution_hydrogens geom
_atom_sites_solution_primary direct
_atom_sites_solution_secondary difmap
_audit_creation_method SHELXL-97
_cell_angle_alpha 90.00
_cell_angle_beta 90.00
_cell_angle_gamma 90.00
_cell_formula_units_Z 4
_cell_length_a 21.056(4)
_cell_length_b 18.298(3)
_cell_length_c 20.642(4)
_cell_measurement_reflns_used 512
_cell_measurement_temperature 100(2)
_cell_measurement_theta_max 26
_cell_measurement_theta_min 3
_cell_volume 7953(3)
_computing_cell_refinement 'Bruker SAINT'
_computing_data_collection 'Bruker APEX II'
_computing_data_reduction 'Bruker SAINT'
_computing_molecular_graphics 'Bruker SHELXTL'
_computing_publication_material 'Bruker SHELXTL'
_computing_structure_refinement 'SHELXL-97 (Sheldrick, 1997)'
_computing_structure_solution 'SHELXS-97 (Sheldrick, 1997)'
_diffrn_ambient_temperature 100(2)
_diffrn_measured_fraction_theta_full 1.000
_diffrn_measured_fraction_theta_max 1.000
_diffrn_measurement_device_type 'Bruker APEX II CCD area detector''
_diffrn_measurement_method 'omega scans'
_diffrn_radiation_monochromator graphite
_diffrn_radiation_source 'fine-focus sealed tube'
_diffrn_radiation_type MoK\a
_diffrn_radiation_wavelength 0.71073
_diffrn_reflns_av_R_equivalents 0.0939
_diffrn_reflns_av_sigmaI/netI 0.1235
_diffrn_reflns_limit_h_max 25
_diffrn_reflns_limit_h_min -25
_diffrn_reflns_limit_k_max 22
_diffrn_reflns_limit_k_min -22
_diffrn_reflns_limit_l_max 25
_diffrn_reflns_limit_l_min -25
_diffrn_reflns_number 60560
_diffrn_reflns_theta_full 26.00
_diffrn_reflns_theta_max 26.00
_diffrn_reflns_theta_min 1.77
_exptl_absorpt_coefficient_mu 0.298
_exptl_absorpt_correction_T_max 0.985
_exptl_absorpt_correction_T_min 0.971
_exptl_absorpt_correction_type multi-scan
_exptl_absorpt_process_details SADABS
_exptl_crystal_colour black
_exptl_crystal_density_diffrn 1.170
_exptl_crystal_description plate
_exptl_crystal_F_000 3016
_exptl_crystal_size_max 0.10
_exptl_crystal_size_mid 0.05
_exptl_crystal_size_min 0.05
_refine_diff_density_max 0.872
_refine_diff_density_min -0.465
_refine_diff_density_rms 0.066
_refine_ls_extinction_method none
_refine_ls_goodness_of_fit_ref 0.983
_refine_ls_hydrogen_treatment constr
_refine_ls_matrix_type full
_refine_ls_number_parameters 456
_refine_ls_number_reflns 7817
_refine_ls_number_restraints 0
_refine_ls_restrained_S_all 0.983
_refine_ls_R_factor_all 0.1482
_refine_ls_R_factor_gt 0.0622
_refine_ls_shift/su_max 0.006
_refine_ls_shift/su_mean 0.001
_refine_ls_structure_factor_coef Fsqd
_refine_ls_weighting_details 'calc w=1/[\s^2^(Fo^2^)+(0.0705P)^2^+0.0000P] where P=(Fo^2^+2Fc^2^)/3'
_refine_ls_weighting_scheme calc
_refine_ls_wR_factor_gt 0.1270
_refine_ls_wR_factor_ref 0.1651
_reflns_number_gt 4007
_reflns_number_total 7817
_reflns_threshold_expression I>2\s(I)
_cod_data_source_file ic2004062_si_002_4.cif
_cod_data_source_block Ni
_cod_database_code 4325762

loop_
_symmetry_equiv_pos_as_xyz
'x, y, z'
'-x+1/2, -y+1/2, z+1/2'
'-x, y, -z+1/2'
'x+1/2, -y+1/2, -z'
'-x, -y, -z'
'x-1/2, y-1/2, -z-1/2'
'x, -y, z-1/2'
'-x-1/2, y-1/2, z'

loop_
_atom_site_label
_atom_site_type_symbol
_atom_site_fract_x
_atom_site_fract_y
_atom_site_fract_z
_atom_site_U_iso_or_equiv
_atom_site_adp_type
_atom_site_occupancy
_atom_site_symmetry_multiplicity
_atom_site_calc_flag
_atom_site_refinement_flags
Ni1 Ni 0.5000 0.38552(4) 0.2500 0.02084(18) Uani 1 2 d S
O1 O 0.56139(11) 0.30418(14) 0.21039(11) 0.0251(6) Uani 1 1 d .
O2 O 0.44013(10) 0.38551(14) 0.03128(11) 0.0231(6) Uani 1 1 d .
O3 O 0.42729(10) 0.46776(13) 0.24846(12) 0.0226(5) Uani 1 1 d .
N1 N 0.47499(12) 0.38602(16) 0.15931(13) 0.0181(7) Uani 1 1 d .
C1 C 0.50218(17) 0.33824(19) 0.11979(16) 0.0201(8) Uani 1 1 d .
C2 C 0.54954(16) 0.2932(2) 0.14965(17) 0.0228(9) Uani 1 1 d .
C3 C 0.57961(16) 0.2408(2) 0.10913(17) 0.0245(9) Uani 1 1 d .
C4 C 0.55904(17) 0.2394(2) 0.04526(18) 0.0268(9) Uani 1 1 d .
H4A H 0.5782 0.2043 0.0192 0.032 Uiso 1 1 calc R
C5 C 0.51261(16) 0.2842(2) 0.01372(17) 0.0235(9) Uani 1 1 d .
C6 C 0.48434(15) 0.3348(2) 0.05305(17) 0.0225(9) Uani 1 1 d .
C7 C 0.63265(17) 0.1923(2) 0.13444(19) 0.0280(9) Uani 1 1 d .
C8 C 0.61006(18) 0.1497(2) 0.19424(18) 0.0312(10) Uani 1 1 d .
H8A H 0.5746 0.1195 0.1827 0.047 Uiso 1 1 calc R
H8B H 0.5974 0.1835 0.2274 0.047 Uiso 1 1 calc R
H8C H 0.6440 0.1196 0.2100 0.047 Uiso 1 1 calc R
C9 C 0.68928(17) 0.2406(2) 0.15269(19) 0.0341(10) Uani 1 1 d .
H9A H 0.7033 0.2671 0.1152 0.051 Uiso 1 1 calc R
H9B H 0.7233 0.2105 0.1684 0.051 Uiso 1 1 calc R
H9C H 0.6767 0.2744 0.1859 0.051 Uiso 1 1 calc R
C10 C 0.65431(19) 0.1366(2) 0.08420(19) 0.0373(11) Uani 1 1 d .
H10A H 0.6688 0.1616 0.0461 0.056 Uiso 1 1 calc R
H10B H 0.6194 0.1052 0.0731 0.056 Uiso 1 1 calc R
H10C H 0.6884 0.1079 0.1017 0.056 Uiso 1 1 calc R
C11 C 0.49721(19) 0.2742(2) -0.05841(17) 0.0295(9) Uani 1 1 d .
C12 C 0.5113(3) 0.3443(3) -0.0955(2) 0.0672(17) Uani 1 1 d .
H12A H 0.5015 0.3373 -0.1405 0.101 Uiso 1 1 calc R
H12B H 0.5554 0.3563 -0.0910 0.101 Uiso 1 1 calc R
H12C H 0.4858 0.3833 -0.0784 0.101 Uiso 1 1 calc R
C13 C 0.42746(19) 0.2539(3) -0.0658(2) 0.0463(13) Uani 1 1 d .
H13A H 0.4177 0.2477 -0.1109 0.069 Uiso 1 1 calc R
H13B H 0.4015 0.2922 -0.0482 0.069 Uiso 1 1 calc R
H13C H 0.4192 0.2092 -0.0431 0.069 Uiso 1 1 calc R
C14 C 0.5371(2) 0.2136(3) -0.0895(2) 0.0505(13) Uani 1 1 d .
H14A H 0.5260 0.2092 -0.1344 0.076 Uiso 1 1 calc R
H14B H 0.5288 0.1682 -0.0678 0.076 Uiso 1 1 calc R
H14C H 0.5813 0.2255 -0.0857 0.076 Uiso 1 1 calc R
C15 C 0.43160(16) 0.4332(2) 0.13967(16) 0.0198(8) Uani 1 1 d .
C16 C 0.40670(16) 0.4788(2) 0.19062(17) 0.0220(8) Uani 1 1 d .
C17 C 0.36107(16) 0.5323(2) 0.17087(18) 0.0239(9) Uani 1 1 d .
C18 C 0.34757(16) 0.5341(2) 0.10571(17) 0.0248(9) Uani 1 1 d .
H18A H 0.3184 0.5695 0.0931 0.030 Uiso 1 1 calc R
C19 C 0.37188(17) 0.4893(2) 0.05438(17) 0.0235(9) Uani 1 1 d .
C20 C 0.41359(16) 0.4364(2) 0.07367(16) 0.0205(8) Uani 1 1 d .
C21 C 0.32982(18) 0.5823(2) 0.22066(19) 0.0281(9) Uani 1 1 d .
C22 C 0.38083(18) 0.6253(2) 0.2588(2) 0.0385(11) Uani 1 1 d .
H22A H 0.4050 0.6549 0.2294 0.058 Uiso 1 1 calc R
H22B H 0.4086 0.5916 0.2805 0.058 Uiso 1 1 calc R
H22C H 0.3605 0.6561 0.2902 0.058 Uiso 1 1 calc R
C23 C 0.28507(19) 0.6378(2) 0.1889(2) 0.0389(11) Uani 1 1 d .
H23A H 0.2529 0.6124 0.1649 0.058 Uiso 1 1 calc R
H23B H 0.3089 0.6686 0.1601 0.058 Uiso 1 1 calc R
H23C H 0.2654 0.6672 0.2218 0.058 Uiso 1 1 calc R
C24 C 0.29085(18) 0.5348(2) 0.26762(18) 0.0367(11) Uani 1 1 d .
H24A H 0.2593 0.5082 0.2438 0.055 Uiso 1 1 calc R
H24B H 0.2705 0.5655 0.2990 0.055 Uiso 1 1 calc R
H24C H 0.3185 0.5010 0.2893 0.055 Uiso 1 1 calc R
C25 C 0.35201(17) 0.5020(2) -0.01654(17) 0.0260(9) Uani 1 1 d .
C26 C 0.3094(2) 0.5697(3) -0.0237(2) 0.0588(15) Uani 1 1 d .
H26A H 0.2980 0.5759 -0.0684 0.088 Uiso 1 1 calc R
H26B H 0.3319 0.6122 -0.0089 0.088 Uiso 1 1 calc R
H26C H 0.2717 0.5633 0.0018 0.088 Uiso 1 1 calc R
C27 C 0.4109(2) 0.5154(3) -0.0580(2) 0.0538(14) Uani 1 1 d .
H27A H 0.3985 0.5233 -0.1021 0.081 Uiso 1 1 calc R
H27B H 0.4384 0.4736 -0.0556 0.081 Uiso 1 1 calc R
H27C H 0.4331 0.5577 -0.0422 0.081 Uiso 1 1 calc R
C28 C 0.31535(19) 0.4366(2) -0.04070(19) 0.0400(11) Uani 1 1 d .
H28A H 0.3030 0.4446 -0.0849 0.060 Uiso 1 1 calc R
H28B H 0.2782 0.4299 -0.0145 0.060 Uiso 1 1 calc R
H28C H 0.3416 0.3939 -0.0381 0.060 Uiso 1 1 calc R
C1S C 0.6012(2) 0.9468(2) 0.1493(2) 0.0422(11) Uani 1 1 d .
H1SA H 0.5837 0.9830 0.1233 0.051 Uiso 1 1 calc R
C2S C 0.6648(2) 0.9337(3) 0.1473(2) 0.0536(14) Uani 1 1 d .
H2SA H 0.6906 0.9613 0.1200 0.064 Uiso 1 1 calc R
C3S C 0.6912(2) 0.8800(3) 0.1854(3) 0.0593(15) Uani 1 1 d .
H3SA H 0.7348 0.8717 0.1841 0.071 Uiso 1 1 calc R
C4S C 0.5629(2) 0.9064(2) 0.1897(2) 0.0411(11) Uani 1 1 d .
H4SA H 0.5195 0.9155 0.1915 0.049 Uiso 1 1 calc R
C5S C 0.5894(2) 0.8524(3) 0.2276(2) 0.0467(12) Uani 1 1 d .
H5SA H 0.5637 0.8248 0.2550 0.056 Uiso 1 1 calc R
C6S C 0.6535(2) 0.8390(3) 0.2251(2) 0.0483(13) Uani 1 1 d .
H6SA H 0.6712 0.8022 0.2504 0.058 Uiso 1 1 calc R
C7S C 0.3459(3) -0.0054(3) 0.1061(3) 0.0762(19) Uani 1 1 d .
H7SA H 0.3070 -0.0290 0.1107 0.091 Uiso 1 1 calc R
C8S C 0.3808(2) 0.0145(3) 0.1597(3) 0.0588(15) Uani 1 1 d .
H8SA H 0.3665 0.0023 0.2010 0.071 Uiso 1 1 calc R
C9S C 0.4357(2) 0.0516(3) 0.1526(2) 0.0569(14) Uani 1 1 d .
H9SA H 0.4587 0.0656 0.1890 0.068 Uiso 1 1 calc R
C10S C 0.4579(2) 0.0688(3) 0.0918(2) 0.0528(13) Uani 1 1 d .
H10D H 0.4951 0.0957 0.0871 0.063 Uiso 1 1 calc R
C11S C 0.4254(2) 0.0464(3) 0.0386(2) 0.0549(14) Uani 1 1 d .
H11A H 0.4414 0.0556 -0.0026 0.066 Uiso 1 1 calc R
C12S C 0.3696(3) 0.0105(3) 0.0459(3) 0.0713(18) Uani 1 1 d .
H12D H 0.3469 -0.0037 0.0093 0.086 Uiso 1 1 calc R
C13S C 0.8318(2) 0.2015(4) -0.1630(3) 0.0645(18) Uani 1 1 d .
H13D H 0.8539 0.1871 -0.1999 0.077 Uiso 1 1 calc R
C14S C 0.8534(3) 0.2585(4) -0.1270(4) 0.089(3) Uani 1 1 d .
H14D H 0.8901 0.2833 -0.1393 0.107 Uiso 1 1 calc R
C15S C 0.8207(3) 0.2794(3) -0.0722(3) 0.077(2) Uani 1 1 d .
H15A H 0.8353 0.3182 -0.0471 0.092 Uiso 1 1 calc R
C16S C 0.7673(3) 0.2432(3) -0.0552(2) 0.0530(14) Uani 1 1 d .
H16A H 0.7453 0.2573 -0.0182 0.064 Uiso 1 1 calc R
C17S C 0.7453(2) 0.1869(2) -0.0911(2) 0.0411(11) Uani 1 1 d .
H17A H 0.7082 0.1628 -0.0790 0.049 Uiso 1 1 calc R
C18S C 0.7779(2) 0.1652(3) -0.1453(2) 0.0437(12) Uani 1 1 d .
H18C H 0.7633 0.1261 -0.1699 0.052 Uiso 1 1 calc R

loop_
_atom_site_aniso_label
_atom_site_aniso_U_11
_atom_site_aniso_U_22
_atom_site_aniso_U_33
_atom_site_aniso_U_23
_atom_site_aniso_U_13
_atom_site_aniso_U_12
Ni1 0.0229(3) 0.0284(4) 0.0112(3) 0.000 -0.0028(3) 0.000
O1 0.0275(14) 0.0325(16) 0.0152(14) -0.0015(12) -0.0031(11) 0.0022(11)
O2 0.0235(13) 0.0331(15) 0.0126(13) -0.0006(12) -0.0025(10) 0.0012(12)
O3 0.0265(13) 0.0322(14) 0.0090(12) -0.0015(12) -0.0032(12) 0.0011(10)
N1 0.0169(14) 0.0255(17) 0.0119(15) 0.0006(14) 0.0008(11) -0.0031(13)
C1 0.0192(18) 0.028(2) 0.0137(17) -0.0010(15) 0.0000(16) -0.0018(18)
C2 0.023(2) 0.026(2) 0.019(2) -0.0012(17) -0.0003(16) -0.0024(16)
C3 0.023(2) 0.034(2) 0.016(2) -0.0022(17) 0.0023(16) -0.0036(17)
C4 0.027(2) 0.031(2) 0.023(2) -0.0063(18) 0.0064(17) -0.0009(17)
C5 0.022(2) 0.031(2) 0.0172(19) -0.0034(17) -0.0001(15) -0.0026(16)
C6 0.019(2) 0.030(2) 0.019(2) 0.0020(18) -0.0002(15) -0.0067(16)
C7 0.025(2) 0.034(2) 0.025(2) 0.0003(19) 0.0033(17) 0.0062(18)
C8 0.036(2) 0.031(2) 0.027(2) -0.0015(19) 0.0011(18) 0.0061(18)
C9 0.026(2) 0.046(3) 0.030(2) 0.004(2) -0.0028(18) 0.0031(19)
C10 0.038(2) 0.046(3) 0.028(2) 0.000(2) 0.0030(19) 0.011(2)
C11 0.031(2) 0.044(2) 0.0135(18) -0.0028(17) 0.0001(18) -0.001(2)
C12 0.122(5) 0.061(4) 0.018(2) 0.001(2) 0.009(3) -0.022(3)
C13 0.040(3) 0.073(4) 0.026(3) -0.023(2) -0.0042(19) 0.003(2)
C14 0.047(3) 0.081(4) 0.024(3) -0.022(3) -0.004(2) 0.013(3)
C15 0.019(2) 0.026(2) 0.0148(19) 0.0014(17) -0.0033(15) -0.0031(16)
C16 0.022(2) 0.027(2) 0.017(2) -0.0007(17) -0.0014(15) -0.0029(16)
C17 0.024(2) 0.030(2) 0.018(2) 0.0006(17) -0.0017(15) -0.0004(17)
C18 0.022(2) 0.032(2) 0.020(2) 0.0031(18) -0.0041(16) -0.0004(17)
C19 0.025(2) 0.032(2) 0.014(2) 0.0015(17) -0.0046(15) -0.0055(17)
C20 0.0164(19) 0.031(2) 0.0140(19) -0.0016(17) 0.0008(15) -0.0079(16)
C21 0.032(2) 0.031(2) 0.020(2) 0.0003(18) -0.0018(17) 0.0070(18)
C22 0.045(2) 0.041(3) 0.029(3) -0.006(2) -0.0074(19) 0.007(2)
C23 0.048(3) 0.039(3) 0.029(3) -0.002(2) -0.006(2) 0.016(2)
C24 0.036(2) 0.049(3) 0.025(2) 0.000(2) 0.0032(17) 0.013(2)
C25 0.028(2) 0.035(2) 0.015(2) 0.0041(19) -0.0069(15) 0.0002(18)
C26 0.096(4) 0.060(4) 0.020(3) 0.002(2) -0.020(2) 0.029(3)
C27 0.045(3) 0.089(4) 0.028(3) 0.033(3) -0.005(2) -0.015(3)
C28 0.046(3) 0.053(3) 0.021(2) 0.008(2) -0.0137(19) -0.016(2)
C1S 0.054(3) 0.038(3) 0.034(3) 0.000(2) -0.003(2) 0.000(2)
C2S 0.051(3) 0.049(3) 0.061(4) 0.006(3) 0.019(3) 0.001(2)
C3S 0.046(3) 0.040(3) 0.092(4) -0.005(3) 0.002(3) 0.005(3)
C4S 0.041(3) 0.046(3) 0.037(3) -0.003(2) 0.010(2) 0.003(2)
C5S 0.061(3) 0.047(3) 0.032(3) 0.000(2) 0.010(2) -0.005(3)
C6S 0.062(3) 0.033(3) 0.050(3) -0.004(2) -0.016(3) 0.003(2)
C7S 0.063(4) 0.055(4) 0.111(6) -0.021(4) 0.025(4) -0.023(3)
C8S 0.060(4) 0.066(4) 0.050(4) 0.010(3) 0.019(3) 0.009(3)
C9S 0.044(3) 0.091(4) 0.036(3) -0.010(3) -0.008(2) 0.011(3)
C10S 0.039(3) 0.069(4) 0.051(3) 0.005(3) 0.004(2) -0.006(2)
C11S 0.051(3) 0.083(4) 0.030(3) -0.006(3) -0.001(2) 0.009(3)
C12S 0.057(4) 0.087(5) 0.070(4) -0.046(4) 0.000(3) -0.003(3)
C13S 0.044(3) 0.093(5) 0.057(4) 0.049(4) 0.018(3) 0.037(3)
C14S 0.037(4) 0.086(6) 0.143(8) 0.079(5) -0.025(4) -0.008(3)
C15S 0.095(5) 0.044(4) 0.092(5) 0.026(4) -0.065(4) -0.011(4)
C16S 0.090(4) 0.044(3) 0.025(3) 0.004(2) -0.002(3) 0.012(3)
C17S 0.044(3) 0.041(3) 0.038(3) 0.007(2) 0.005(2) -0.001(2)
C18S 0.048(3) 0.051(3) 0.032(3) 0.001(2) -0.004(2) 0.015(2)

loop_
_atom_type_symbol
_atom_type_description
_atom_type_scat_dispersion_real
_atom_type_scat_dispersion_imag
_atom_type_scat_source
C C 0.0033 0.0016 'International Tables Vol C Tables 4.2.6.8 and 6.1.1.4'
H H 0.0000 0.0000 'International Tables Vol C Tables 4.2.6.8 and 6.1.1.4'
N N 0.0061 0.0033 'International Tables Vol C Tables 4.2.6.8 and 6.1.1.4'
O O 0.0106 0.0060 'International Tables Vol C Tables 4.2.6.8 and 6.1.1.4'
Ni Ni 0.3393 1.1124 'International Tables Vol C Tables 4.2.6.8 and 6.1.1.4'

loop_
_geom_angle_atom_site_label_1
_geom_angle_atom_site_label_2
_geom_angle_atom_site_label_3
_geom_angle
_geom_angle_site_symmetry_1
_geom_angle_site_symmetry_3
N1 Ni1 N1 179.46(18) 3_655 .
N1 Ni1 O1 102.01(10) 3_655 .
N1 Ni1 O1 78.37(11) . .
N1 Ni1 O1 78.37(11) 3_655 3_655
N1 Ni1 O1 102.01(10) . 3_655
O1 Ni1 O1 91.56(14) . 3_655
N1 Ni1 O3 77.84(11) 3_655 3_655
N1 Ni1 O3 101.77(10) . 3_655
O1 Ni1 O3 93.59(9) . 3_655
O1 Ni1 O3 156.21(9) 3_655 3_655
N1 Ni1 O3 101.77(10) 3_655 .
N1 Ni1 O3 77.84(11) . .
O1 Ni1 O3 156.21(9) . .
O1 Ni1 O3 93.59(9) 3_655 .
O3 Ni1 O3 91.00(12) 3_655 .
C2 O1 Ni1 111.3(2) . .
C6 O2 C20 120.8(3) . .
C16 O3 Ni1 111.3(2) . .
C15 N1 C1 122.7(3) . .
C15 N1 Ni1 119.1(2) . .
C1 N1 Ni1 118.2(2) . .
N1 C1 C6 120.6(3) . .
N1 C1 C2 114.5(3) . .
C6 C1 C2 124.9(3) . .
O1 C2 C3 126.1(3) . .
O1 C2 C1 117.5(3) . .
C3 C2 C1 116.4(3) . .
C4 C3 C2 115.6(3) . .
C4 C3 C7 123.0(3) . .
C2 C3 C7 121.3(3) . .
C3 C4 C5 129.4(3) . .
C3 C4 H4A 115.3 . .
C5 C4 H4A 115.3 . .
C6 C5 C4 114.5(3) . .
C6 C5 C11 124.4(3) . .
C4 C5 C11 121.1(3) . .
C5 C6 O2 123.5(3) . .
C5 C6 C1 119.2(3) . .
O2 C6 C1 117.3(3) . .
C3 C7 C10 112.1(3) . .
C3 C7 C9 108.7(3) . .
C10 C7 C9 108.7(3) . .
C3 C7 C8 110.2(3) . .
C10 C7 C8 107.5(3) . .
C9 C7 C8 109.6(3) . .
C7 C8 H8A 109.5 . .
C7 C8 H8B 109.5 . .
H8A C8 H8B 109.5 . .
C7 C8 H8C 109.5 . .
H8A C8 H8C 109.5 . .
H8B C8 H8C 109.5 . .
C7 C9 H9A 109.5 . .
C7 C9 H9B 109.5 . .
H9A C9 H9B 109.5 . .
C7 C9 H9C 109.5 . .
H9A C9 H9C 109.5 . .
H9B C9 H9C 109.5 . .
C7 C10 H10A 109.5 . .
C7 C10 H10B 109.5 . .
H10A C10 H10B 109.5 . .
C7 C10 H10C 109.5 . .
H10A C10 H10C 109.5 . .
H10B C10 H10C 109.5 . .
C12 C11 C13 110.0(4) . .
C12 C11 C14 107.0(4) . .
C13 C11 C14 108.1(3) . .
C12 C11 C5 110.3(3) . .
C13 C11 C5 109.3(3) . .
C14 C11 C5 112.1(3) . .
C11 C12 H12A 109.5 . .
C11 C12 H12B 109.5 . .
H12A C12 H12B 109.5 . .
C11 C12 H12C 109.5 . .
H12A C12 H12C 109.5 . .
H12B C12 H12C 109.5 . .
C11 C13 H13A 109.5 . .
C11 C13 H13B 109.5 . .
H13A C13 H13B 109.5 . .
C11 C13 H13C 109.5 . .
H13A C13 H13C 109.5 . .
H13B C13 H13C 109.5 . .
C11 C14 H14A 109.5 . .
C11 C14 H14B 109.5 . .
H14A C14 H14B 109.5 . .
C11 C14 H14C 109.5 . .
H14A C14 H14C 109.5 . .
H14B C14 H14C 109.5 . .
N1 C15 C20 120.6(3) . .
N1 C15 C16 114.0(3) . .
C20 C15 C16 125.5(3) . .
O3 C16 C17 126.7(3) . .
O3 C16 C15 117.7(3) . .
C17 C16 C15 115.6(3) . .
C18 C17 C16 115.7(3) . .
C18 C17 C21 123.8(3) . .
C16 C17 C21 120.5(3) . .
C17 C18 C19 129.5(4) . .
C17 C18 H18A 115.3 . .
C19 C18 H18A 115.3 . .
C20 C19 C18 114.8(3) . .
C20 C19 C25 124.0(3) . .
C18 C19 C25 121.2(3) . .
C19 C20 O2 123.2(3) . .
C19 C20 C15 118.9(3) . .
O2 C20 C15 117.9(3) . .
C17 C21 C23 112.0(3) . .
C17 C21 C24 108.4(3) . .
C23 C21 C24 108.4(3) . .
C17 C21 C22 110.4(3) . .
C23 C21 C22 107.9(3) . .
C24 C21 C22 109.7(3) . .
C21 C22 H22A 109.5 . .
C21 C22 H22B 109.5 . .
H22A C22 H22B 109.5 . .
C21 C22 H22C 109.5 . .
H22A C22 H22C 109.5 . .
H22B C22 H22C 109.5 . .
C21 C23 H23A 109.5 . .
C21 C23 H23B 109.5 . .
H23A C23 H23B 109.5 . .
C21 C23 H23C 109.5 . .
H23A C23 H23C 109.5 . .
H23B C23 H23C 109.5 . .
C21 C24 H24A 109.5 . .
C21 C24 H24B 109.5 . .
H24A C24 H24B 109.5 . .
C21 C24 H24C 109.5 . .
H24A C24 H24C 109.5 . .
H24B C24 H24C 109.5 . .
C28 C25 C27 110.9(3) . .
C28 C25 C26 108.0(3) . .
C27 C25 C26 107.0(4) . .
C28 C25 C19 109.4(3) . .
C27 C25 C19 109.6(3) . .
C26 C25 C19 111.8(3) . .
C25 C26 H26A 109.5 . .
C25 C26 H26B 109.5 . .
H26A C26 H26B 109.5 . .
C25 C26 H26C 109.5 . .
H26A C26 H26C 109.5 . .
H26B C26 H26C 109.5 . .
C25 C27 H27A 109.5 . .
C25 C27 H27B 109.5 . .
H27A C27 H27B 109.5 . .
C25 C27 H27C 109.5 . .
H27A C27 H27C 109.5 . .
H27B C27 H27C 109.5 . .
C25 C28 H28A 109.5 . .
C25 C28 H28B 109.5 . .
H28A C28 H28B 109.5 . .
C25 C28 H28C 109.5 . .
H28A C28 H28C 109.5 . .
H28B C28 H28C 109.5 . .
C2S C1S C4S 120.1(4) . .
C2S C1S H1SA 120.0 . .
C4S C1S H1SA 120.0 . .
C1S C2S C3S 120.4(5) . .
C1S C2S H2SA 119.8 . .
C3S C2S H2SA 119.8 . .
C6S C3S C2S 120.0(5) . .
C6S C3S H3SA 120.0 . .
C2S C3S H3SA 120.0 . .
C1S C4S C5S 119.5(4) . .
C1S C4S H4SA 120.3 . .
C5S C4S H4SA 120.3 . .
C6S C5S C4S 120.3(4) . .
C6S C5S H5SA 119.9 . .
C4S C5S H5SA 119.9 . .
C3S C6S C5S 119.8(5) . .
C3S C6S H6SA 120.1 . .
C5S C6S H6SA 120.1 . .
C12S C7S C8S 118.6(5) . .
C12S C7S H7SA 120.7 . .
C8S C7S H7SA 120.7 . .
C9S C8S C7S 120.2(5) . .
C9S C8S H8SA 119.9 . .
C7S C8S H8SA 119.9 . .
C8S C9S C10S 120.4(5) . .
C8S C9S H9SA 119.8 . .
C10S C9S H9SA 119.8 . .
C11S C10S C9S 119.9(5) . .
C11S C10S H10D 120.1 . .
C9S C10S H10D 120.1 . .
C12S C11S C10S 119.5(5) . .
C12S C11S H11A 120.2 . .
C10S C11S H11A 120.2 . .
C11S C12S C7S 121.3(5) . .
C11S C12S H12D 119.3 . .
C7S C12S H12D 119.3 . .
C14S C13S C18S 120.4(6) . .
C14S C13S H13D 119.8 . .
C18S C13S H13D 119.8 . .
C13S C14S C15S 119.7(6) . .
C13S C14S H14D 120.2 . .
C15S C14S H14D 120.2 . .
C16S C15S C14S 119.5(6) . .
C16S C15S H15A 120.3 . .
C14S C15S H15A 120.3 . .
C17S C16S C15S 121.1(5) . .
C17S C16S H16A 119.5 . .
C15S C16S H16A 119.5 . .
C16S C17S C18S 119.8(5) . .
C16S C17S H17A 120.1 . .
C18S C17S H17A 120.1 . .
C13S C18S C17S 119.6(5) . .
C13S C18S H18C 120.2 . .
C17S C18S H18C 120.2 . .

loop_
_geom_bond_atom_site_label_1
_geom_bond_atom_site_label_2
_geom_bond_distance
_geom_bond_site_symmetry_2
Ni1 N1 1.945(3) 3_655
Ni1 N1 1.945(3) .
Ni1 O1 2.134(2) .
Ni1 O1 2.134(2) 3_655
Ni1 O3 2.147(2) 3_655
Ni1 O3 2.147(2) .
O1 C2 1.294(4) .
O2 C6 1.390(4) .
O2 C20 1.395(4) .
O3 C16 1.286(4) .
N1 C15 1.320(4) .
N1 C1 1.326(4) .
C1 C6 1.429(5) .
C1 C2 1.433(5) .
C2 C3 1.421(5) .
C3 C4 1.388(5) .
C3 C7 1.519(5) .
C4 C5 1.432(5) .
C4 H4A 0.9300 .
C5 C6 1.367(5) .
C5 C11 1.535(5) .
C7 C10 1.524(5) .
C7 C9 1.531(5) .
C7 C8 1.535(5) .
C8 H8A 0.9600 .
C8 H8B 0.9600 .
C8 H8C 0.9600 .
C9 H9A 0.9600 .
C9 H9B 0.9600 .
C9 H9C 0.9600 .
C10 H10A 0.9600 .
C10 H10B 0.9600 .
C10 H10C 0.9600 .
C11 C12 1.522(6) .
C11 C13 1.523(5) .
C11 C14 1.531(5) .
C12 H12A 0.9600 .
C12 H12B 0.9600 .
C12 H12C 0.9600 .
C13 H13A 0.9600 .
C13 H13B 0.9600 .
C13 H13C 0.9600 .
C14 H14A 0.9600 .
C14 H14B 0.9600 .
C14 H14C 0.9600 .
C15 C20 1.416(5) .
C15 C16 1.441(5) .
C16 C17 1.432(5) .
C17 C18 1.375(5) .
C17 C21 1.525(5) .
C18 C19 1.434(5) .
C18 H18A 0.9300 .
C19 C20 1.366(5) .
C19 C25 1.540(5) .
C21 C23 1.533(5) .
C21 C24 1.539(5) .
C21 C22 1.547(5) .
C22 H22A 0.9600 .
C22 H22B 0.9600 .
C22 H22C 0.9600 .
C23 H23A 0.9600 .
C23 H23B 0.9600 .
C23 H23C 0.9600 .
C24 H24A 0.9600 .
C24 H24B 0.9600 .
C24 H24C 0.9600 .
C25 C28 1.509(5) .
C25 C27 1.527(5) .
C25 C26 1.536(6) .
C26 H26A 0.9600 .
C26 H26B 0.9600 .
C26 H26C 0.9600 .
C27 H27A 0.9600 .
C27 H27B 0.9600 .
C27 H27C 0.9600 .
C28 H28A 0.9600 .
C28 H28B 0.9600 .
C28 H28C 0.9600 .
C1S C2S 1.360(6) .
C1S C4S 1.376(6) .
C1S H1SA 0.9300 .
C2S C3S 1.376(7) .
C2S H2SA 0.9300 .
C3S C6S 1.366(7) .
C3S H3SA 0.9300 .
C4S C5S 1.379(6) .
C4S H4SA 0.9300 .
C5S C6S 1.372(6) .
C5S H5SA 0.9300 .
C6S H6SA 0.9300 .
C7S C12S 1.370(8) .
C7S C8S 1.378(7) .
C7S H7SA 0.9300 .
C8S C9S 1.348(7) .
C8S H8SA 0.9300 .
C9S C10S 1.377(6) .
C9S H9SA 0.9300 .
C10S C11S 1.357(6) .
C10S H10D 0.9300 .
C11S C12S 1.355(7) .
C11S H11A 0.9300 .
C12S H12D 0.9300 .
C13S C14S 1.359(9) .
C13S C18S 1.365(7) .
C13S H13D 0.9300 .
C14S C15S 1.379(9) .
C14S H14D 0.9300 .
C15S C16S 1.353(8) .
C15S H15A 0.9300 .
C16S C17S 1.351(6) .
C16S H16A 0.9300 .
C17S C18S 1.372(6) .
C17S H17A 0.9300 .
C18S H18C 0.9300 .
